data_7048852
loop_
_publ_author_name
'Azpeitia, Susan'
'Barqu\'in, Montserrat'
'Mendicute-Fierro, Claudio'
'Huertos, Miguel A.'
'Rodr\'iguez-Di\'eguez, Antonio'
'Seco, Jose M.'
'San Sebastian, Eider'
'Ibarlucea, Lourdes'
'Garralda, Mar\'ia A'

_publ_section_title
;
 (Diphenylphosphino)alkylaldehyde affords hydride- or
 alkyl-[(diphenylphosphino)alkylacyl]rhodium(iii) or
 (diphenylphosphino)alkylester complexes: theoretical and experimental
 diastereoselectivity.
;
_journal_issue 10
_journal_name_full 'Dalton transactions (Cambridge, England : 2003)'
_journal_page_first 3300
_journal_page_last 3313
_journal_paper_doi 10.1039/c8dt04929g
_journal_volume 48
_journal_year 2019
_chemical_formula_moiety 'C49 H40 N2 O P2 Rh, B F4'
_chemical_formula_sum 'C57 H60 B F4 N2 O3 P2 Rh'
_chemical_formula_weight 1072.73
_space_group_crystal_system monoclinic
_space_group_IT_number 14
_space_group_name_Hall '-P 2ybc'
_space_group_name_H-M_alt 'P 1 21/c 1'
_symmetry_space_group_name_Hall '-P 2ybc'
_symmetry_space_group_name_H-M 'P 1 21/c 1'
_atom_sites_solution_hydrogens mixed
_audit_creation_date 2018-02-08
_audit_creation_method
;
Olex2 1.2
(compiled 2017.03.28 svn.r3405 for OlexSys, GUI svn.r5337)
;
_audit_update_record
;
2018-12-13 deposited with the CCDC.
2019-02-04 downloaded from the CCDC.
;
_cell_angle_alpha 90
_cell_angle_beta 111.271(15)
_cell_angle_gamma 90
_cell_formula_units_Z 4
_cell_length_a 10.685(3)
_cell_length_b 29.093(3)
_cell_length_c 20.488(4)
_cell_measurement_reflns_used 6485
_cell_measurement_temperature 100(2)
_cell_measurement_theta_max 14.963
_cell_measurement_theta_min 2.356
_cell_volume 5935(2)
_computing_cell_refinement 'Bruker ApexII'
_computing_data_collection 'Bruker ApexII'
_computing_data_reduction 'Bruker ApexII'
_computing_molecular_graphics 'Olex2 (Dolomanov et al., 2009)'
_computing_publication_material 'Olex2 (Dolomanov et al., 2009)'
_computing_structure_refinement 'XL (Sheldrick, 2008)'
_diffrn_ambient_temperature 100(2)
_diffrn_measured_fraction_theta_full 0.994
_diffrn_measured_fraction_theta_max 0.994
_diffrn_measurement_device_type 'Bruker D8 Venture'
_diffrn_measurement_method 'Phi and Omega Scans'
_diffrn_radiation_type MoK\a
_diffrn_radiation_wavelength 0.71069
_diffrn_reflns_av_R_equivalents 0.0350
_diffrn_reflns_av_unetI/netI 0.0218
_diffrn_reflns_Laue_measured_fraction_full 0.994
_diffrn_reflns_Laue_measured_fraction_max 0.994
_diffrn_reflns_limit_h_max 7
_diffrn_reflns_limit_h_min -7
_diffrn_reflns_limit_k_max 21
_diffrn_reflns_limit_k_min -21
_diffrn_reflns_limit_l_max 14
_diffrn_reflns_limit_l_min -14
_diffrn_reflns_number 15647
_diffrn_reflns_point_group_measured_fraction_full 0.994
_diffrn_reflns_point_group_measured_fraction_max 0.994
_diffrn_reflns_theta_full 14.973
_diffrn_reflns_theta_max 14.973
_diffrn_reflns_theta_min 2.162
_exptl_absorpt_coefficient_mu 0.394
_exptl_absorpt_correction_T_max 0.7439
_exptl_absorpt_correction_T_min 0.6143
_exptl_absorpt_correction_type multi-scan
_exptl_absorpt_process_details
;
SADABS-2012/1 (Bruker,2012) was used for absorption correction.
wR2(int) was 0.0936 before and 0.0475 after correction.
The Ratio of minimum to maximum transmission is 0.8258.
The \l/2 correction factor is 0.0015.
;
_exptl_crystal_colour yellow
_exptl_crystal_density_diffrn 1.201
_exptl_crystal_description prismatic
_exptl_crystal_F_000 2224
_exptl_crystal_size_max 0.18
_exptl_crystal_size_mid 0.16
_exptl_crystal_size_min 0.16
_refine_diff_density_max 0.695
_refine_diff_density_min -0.461
_refine_diff_density_rms 0.087
_refine_ls_extinction_method none
_refine_ls_goodness_of_fit_ref 1.190
_refine_ls_hydrogen_treatment mixed
_refine_ls_matrix_type full
_refine_ls_number_parameters 250
_refine_ls_number_reflns 2378
_refine_ls_number_restraints 1
_refine_ls_restrained_S_all 1.190
_refine_ls_R_factor_all 0.0810
_refine_ls_R_factor_gt 0.0770
_refine_ls_shift/su_max 0.000
_refine_ls_shift/su_mean 0.000
_refine_ls_structure_factor_coef Fsqd
_refine_ls_weighting_details 'w=1/[\s^2^(Fo^2^)+(0.0371P)^2^+133.4457P] where P=(Fo^2^+2Fc^2^)/3'
_refine_ls_weighting_scheme calc
_refine_ls_wR_factor_gt 0.1788
_refine_ls_wR_factor_ref 0.1812
_reflns_Friedel_coverage 0.000
_reflns_number_gt 2214
_reflns_number_total 2378
_reflns_threshold_expression 'I > 2\s(I)'
_cod_data_source_file c8dt04929g2.cif
_cod_data_source_block Compound7a
_cod_depositor_comments 'Adding full bibliography for 7048850--7048854.cif.'
_cod_database_code 7048852
_shelx_shelxl_version_number 2016/6
_shelx_space_group_comment
;
The symmetry employed for this shelxl refinement is uniquely defined
by the following loop, which should always be used as a source of
symmetry information in preference to the above space-group names.
They are only intended as comments.
;
_olex2_refinement_description
;
1. Fixed Uiso
 At 1.2 times of:
  All C(H) groups, All C(H,H) groups
2. Restrained distances
 C1-H
 2.4 with sigma of 0.02
3.a Ternary CH refined with riding coordinates:
 C22(H22)
3.b Secondary CH2 refined with riding coordinates:
 C21(H21A,H21B)
3.c Aromatic/amide H refined with riding coordinates:
 C3(H3), C4(H4), C5(H5), C6(H6), C9(H9), C10(H10), C11(H11), C12(H12),
 C13(H13), C15(H15), C16(H16), C17(H17), C18(H18), C19(H19), C20(H20), C24(H24),
  C25(H25), C26(H26), C27(H27), C28(H28), C30(H30), C31(H31), C32(H32),
 C33(H33), C34(H34), C36(H36), C37(H37), C38(H38), C39(H39), C40(H40), C42(H42),
  C43(H43), C44(H44), C47(H47), C48(H48), C49(H49)
;
_olex2_submission_special_instructions 'No special instructions were received'

loop_
_space_group_symop_operation_xyz
'x, y, z'
'-x, y+1/2, -z+1/2'
'-x, -y, -z'
'x, -y-1/2, z-1/2'

loop_
_atom_site_label
_atom_site_type_symbol
_atom_site_fract_x
_atom_site_fract_y
_atom_site_fract_z
_atom_site_U_iso_or_equiv
_atom_site_adp_type
_atom_site_occupancy
_atom_site_site_symmetry_order
_atom_site_calc_flag
_atom_site_refinement_flags_posn
Rh1 Rh -0.33430(15) -0.34134(5) 0.02342(8) 0.0265(8) Uani 1 1 d .
H H -0.217(10) -0.308(5) 0.030(8) 0.06(5) Uiso 1 1 d D
C1 C -0.4040(18) -0.2866(6) 0.0617(11) 0.035(6) Uiso 1 1 d D
C2 C -0.4576(16) -0.2480(6) 0.0150(9) 0.012(5) Uiso 1 1 d .
C3 C -0.473(2) -0.2053(7) 0.0425(12) 0.059(7) Uiso 1 1 d .
H3 H -0.443252 -0.201114 0.090752 0.070 Uiso 1 1 calc R
C4 C -0.533(2) -0.1687(8) -0.0031(12) 0.066(8) Uiso 1 1 d .
H4 H -0.539252 -0.139578 0.014081 0.079 Uiso 1 1 calc R
C5 C -0.5828(19) -0.1777(7) -0.0747(11) 0.046(7) Uiso 1 1 d .
H5 H -0.628901 -0.154659 -0.105447 0.055 Uiso 1 1 calc R
C6 C -0.5655(17) -0.2207(6) -0.1019(10) 0.024(6) Uiso 1 1 d .
H6 H -0.596977 -0.225456 -0.150082 0.028 Uiso 1 1 calc R
C7 C -0.5011(17) -0.2560(6) -0.0564(9) 0.018(5) Uiso 1 1 d .
C8 C -0.6366(18) -0.3396(6) -0.1222(10) 0.031(6) Uiso 1 1 d .
C9 C -0.7324(18) -0.3340(6) -0.0906(10) 0.030(6) Uiso 1 1 d .
H9 H -0.718094 -0.314041 -0.053185 0.036 Uiso 1 1 calc R
C10 C -0.8527(19) -0.3604(6) -0.1186(10) 0.037(6) Uiso 1 1 d .
H10 H -0.918364 -0.357289 -0.099080 0.045 Uiso 1 1 calc R
C11 C -0.873(2) -0.3891(7) -0.1716(10) 0.042(6) Uiso 1 1 d .
H11 H -0.952761 -0.405996 -0.187837 0.050 Uiso 1 1 calc R
C12 C -0.7804(19) -0.3947(6) -0.2036(10) 0.037(6) Uiso 1 1 d .
H12 H -0.797075 -0.414929 -0.241013 0.044 Uiso 1 1 calc R
C13 C -0.663(2) -0.3699(6) -0.1794(10) 0.041(6) Uiso 1 1 d .
H13 H -0.600303 -0.373182 -0.200836 0.049 Uiso 1 1 calc R
C14 C -0.4065(18) -0.3061(6) -0.1501(9) 0.017(5) Uiso 1 1 d .
C15 C -0.484(2) -0.2875(6) -0.2142(10) 0.030(6) Uiso 1 1 d .
H15 H -0.575254 -0.282911 -0.224914 0.037 Uiso 1 1 calc R
C16 C -0.426(2) -0.2757(7) -0.2629(11) 0.053(7) Uiso 1 1 d .
H16 H -0.477214 -0.261799 -0.304935 0.064 Uiso 1 1 calc R
C17 C -0.291(2) -0.2846(6) -0.2485(10) 0.041(6) Uiso 1 1 d .
H17 H -0.253815 -0.276779 -0.281411 0.049 Uiso 1 1 calc R
C18 C -0.212(2) -0.3048(7) -0.1870(11) 0.053(7) Uiso 1 1 d .
H18 H -0.121719 -0.310670 -0.177713 0.063 Uiso 1 1 calc R
C19 C -0.273(2) -0.3164(7) -0.1373(11) 0.052(7) Uiso 1 1 d .
H19 H -0.222568 -0.331210 -0.095892 0.062 Uiso 1 1 calc R
C20 C -0.1709(18) -0.4207(6) -0.0066(8) 0.021(6) Uiso 1 1 d .
H20 H -0.163527 -0.451089 -0.018993 0.025 Uiso 1 1 calc R
C21 C -0.0468(19) -0.3926(7) 0.0271(9) 0.044(7) Uiso 1 1 d .
H21A H -0.058340 -0.362706 0.004841 0.053 Uiso 1 1 calc R
H21B H 0.028840 -0.407665 0.020650 0.053 Uiso 1 1 calc R
C22 C -0.0179(17) -0.3866(6) 0.1049(9) 0.034(6) Uiso 1 1 d .
H22 H -0.016458 -0.417739 0.123407 0.040 Uiso 1 1 calc R
C23 C 0.1213(17) -0.3663(6) 0.1458(9) 0.016(5) Uiso 1 1 d .
C24 C 0.1663(19) -0.3282(6) 0.1215(10) 0.031(6) Uiso 1 1 d .
H24 H 0.112271 -0.314839 0.079570 0.037 Uiso 1 1 calc R
C25 C 0.2911(19) -0.3095(7) 0.1586(10) 0.035(6) Uiso 1 1 d .
H25 H 0.318361 -0.282048 0.144529 0.042 Uiso 1 1 calc R
C26 C 0.3720(19) -0.3323(6) 0.2160(10) 0.030(6) Uiso 1 1 d .
H26 H 0.457877 -0.320882 0.239644 0.036 Uiso 1 1 calc R
C27 C 0.334(2) -0.3713(7) 0.2409(10) 0.042(6) Uiso 1 1 d .
H27 H 0.391549 -0.385615 0.281162 0.050 Uiso 1 1 calc R
C28 C 0.2046(18) -0.3893(6) 0.2039(9) 0.028(6) Uiso 1 1 d .
H28 H 0.176445 -0.416324 0.218624 0.034 Uiso 1 1 calc R
C29 C -0.0738(17) -0.3035(6) 0.1715(10) 0.022(6) Uiso 1 1 d .
C30 C 0.0061(19) -0.3065(7) 0.2446(10) 0.040(6) Uiso 1 1 d .
H30 H 0.012304 -0.334143 0.268313 0.049 Uiso 1 1 calc R
C31 C 0.075(2) -0.2673(7) 0.2807(11) 0.050(7) Uiso 1 1 d .
H31 H 0.126282 -0.268523 0.328291 0.060 Uiso 1 1 calc R
C32 C 0.0650(19) -0.2280(7) 0.2438(11) 0.040(6) Uiso 1 1 d .
H32 H 0.114161 -0.202779 0.267576 0.048 Uiso 1 1 calc R
C33 C -0.0102(17) -0.2223(7) 0.1758(10) 0.031(6) Uiso 1 1 d .
H33 H -0.015344 -0.194363 0.153036 0.037 Uiso 1 1 calc R
C34 C -0.0822(17) -0.2623(6) 0.1405(9) 0.019(6) Uiso 1 1 d .
H34 H -0.137559 -0.259513 0.093656 0.023 Uiso 1 1 calc R
C35 C -0.1832(18) -0.3899(6) 0.1920(9) 0.027(6) Uiso 1 1 d .
C36 C -0.2593(18) -0.3686(7) 0.2293(10) 0.042(6) Uiso 1 1 d .
H36 H -0.288316 -0.338326 0.219947 0.051 Uiso 1 1 calc R
C37 C -0.288(2) -0.3937(7) 0.2787(11) 0.055(7) Uiso 1 1 d .
H37 H -0.342499 -0.380528 0.300400 0.066 Uiso 1 1 calc R
C38 C -0.241(2) -0.4376(8) 0.2975(12) 0.072(8) Uiso 1 1 d .
H38 H -0.258832 -0.453016 0.332926 0.086 Uiso 1 1 calc R
C39 C -0.167(2) -0.4583(8) 0.2635(11) 0.055(7) Uiso 1 1 d .
H39 H -0.136534 -0.488296 0.274489 0.066 Uiso 1 1 calc R
C40 C -0.1372(19) -0.4337(7) 0.2115(10) 0.046(7) Uiso 1 1 d .
H40 H -0.084594 -0.447697 0.189640 0.055 Uiso 1 1 calc R
C41 C -0.4044(17) -0.4325(6) -0.0482(9) 0.018(5) Uiso 1 1 d .
C42 C -0.4273(17) -0.4639(6) -0.1021(9) 0.018(5) Uiso 1 1 d .
H42 H -0.365312 -0.467962 -0.123823 0.021 Uiso 1 1 calc R
C43 C -0.5480(17) -0.4897(6) -0.1232(9) 0.021(6) Uiso 1 1 d .
H43 H -0.566073 -0.510699 -0.159689 0.026 Uiso 1 1 calc R
C44 C -0.6385(18) -0.4839(6) -0.0905(9) 0.022(6) Uiso 1 1 d .
H44 H -0.717724 -0.500810 -0.105687 0.026 Uiso 1 1 calc R
C45 C -0.6141(18) -0.4533(6) -0.0351(9) 0.019(5) Uiso 1 1 d .
C46 C -0.5028(18) -0.4257(6) -0.0156(9) 0.017(5) Uiso 1 1 d .
C47 C -0.6979(18) -0.4475(6) 0.0035(9) 0.027(6) Uiso 1 1 d .
H47 H -0.774633 -0.465514 -0.006782 0.032 Uiso 1 1 calc R
C48 C -0.6684(18) -0.4166(6) 0.0548(9) 0.025(6) Uiso 1 1 d .
H48 H -0.722398 -0.414288 0.081469 0.030 Uiso 1 1 calc R
C49 C -0.5586(18) -0.3879(6) 0.0690(10) 0.033(6) Uiso 1 1 d .
H49 H -0.540751 -0.366153 0.104480 0.040 Uiso 1 1 calc R
B1 B -0.089(4) -0.0183(13) 0.359(2) 0.096(12) Uiso 1 1 d .
F1 F -0.1096(10) -0.0610(4) 0.3700(5) 0.053(3) Uiso 1 1 d .
F2 F 0.0388(14) -0.0031(4) 0.3952(7) 0.088(4) Uiso 1 1 d .
F3 F -0.1690(13) 0.0111(4) 0.3789(7) 0.090(4) Uiso 1 1 d .
F4 F -0.1101(14) -0.0091(5) 0.2902(8) 0.101(5) Uiso 1 1 d .
N1 N -0.2882(14) -0.4031(5) -0.0187(7) 0.016(4) Uiso 1 1 d .
N2 N -0.4770(13) -0.3909(5) 0.0320(7) 0.020(4) Uiso 1 1 d .
O1 O -0.4035(12) -0.2874(4) 0.1214(7) 0.042(4) Uiso 1 1 d .
P1 P -0.4727(5) -0.31257(17) -0.0803(3) 0.0258(17) Uiso 1 1 d .
P2 P -0.1548(5) -0.35466(19) 0.1261(3) 0.0341(18) Uiso 1 1 d .

loop_
_atom_site_aniso_label
_atom_site_aniso_U_11
_atom_site_aniso_U_22
_atom_site_aniso_U_33
_atom_site_aniso_U_23
_atom_site_aniso_U_13
_atom_site_aniso_U_12
Rh1 0.0184(13) 0.0375(14) 0.0314(13) -0.0048(10) 0.0182(10) -0.0016(10)

loop_
_atom_type_symbol
_atom_type_description
_atom_type_scat_dispersion_real
_atom_type_scat_dispersion_imag
_atom_type_scat_source
C C 0.0033 0.0016 'International Tables Vol C Tables 4.2.6.8 and 6.1.1.4'
B B 0.0013 0.0007 'International Tables Vol C Tables 4.2.6.8 and 6.1.1.4'
F F 0.0171 0.0103 'International Tables Vol C Tables 4.2.6.8 and 6.1.1.4'
N N 0.0061 0.0033 'International Tables Vol C Tables 4.2.6.8 and 6.1.1.4'
O O 0.0106 0.0060 'International Tables Vol C Tables 4.2.6.8 and 6.1.1.4'
P P 0.1023 0.0942 'International Tables Vol C Tables 4.2.6.8 and 6.1.1.4'
Rh Rh -1.1178 0.9187 'International Tables Vol C Tables 4.2.6.8 and 6.1.1.4'
H H 0.0000 0.0000 'International Tables Vol C Tables 4.2.6.8 and 6.1.1.4'

loop_
_geom_angle_atom_site_label_1
_geom_angle_atom_site_label_2
_geom_angle_atom_site_label_3
_geom_angle
C1 Rh1 H 82(3)
C1 Rh1 N1 171.8(6)
C1 Rh1 N2 97.1(7)
C1 Rh1 P1 82.3(6)
C1 Rh1 P2 94.6(6)
N1 Rh1 H 106(3)
N1 Rh1 N2 75.1(5)
N1 Rh1 P1 95.7(4)
N1 Rh1 P2 89.4(4)
N2 Rh1 H 170(6)
N2 Rh1 P1 94.8(4)
N2 Rh1 P2 101.1(4)
P1 Rh1 H 95(5)
P1 Rh1 P2 164.1(2)
P2 Rh1 H 69(5)
C2 C1 Rh1 117.6(14)
O1 C1 Rh1 120.3(15)
O1 C1 C2 122.1(17)
C3 C2 C1 119.8(17)
C7 C2 C1 118.0(17)
C7 C2 C3 122.1(18)
C2 C3 H3 120.1
C2 C3 C4 120(2)
C4 C3 H3 120.1
C3 C4 H4 121.1
C5 C4 C3 118(2)
C5 C4 H4 121.1
C4 C5 H5 119.0
C4 C5 C6 122(2)
C6 C5 H5 119.0
C5 C6 H6 120.2
C7 C6 C5 119.6(18)
C7 C6 H6 120.2
C2 C7 C6 118.7(16)
C2 C7 P1 114.9(14)
C6 C7 P1 126.4(14)
C9 C8 C13 119.7(18)
C9 C8 P1 118.0(14)
C13 C8 P1 121.9(15)
C8 C9 H9 121.5
C8 C9 C10 117.0(18)
C10 C9 H9 121.5
C9 C10 H10 119.1
C11 C10 C9 122(2)
C11 C10 H10 119.1
C10 C11 H11 119.1
C10 C11 C12 122(2)
C12 C11 H11 119.1
C11 C12 H12 120.5
C13 C12 C11 119(2)
C13 C12 H12 120.5
C8 C13 H13 119.7
C12 C13 C8 120.7(19)
C12 C13 H13 119.7
C15 C14 C19 119.0(18)
C15 C14 P1 121.1(14)
C19 C14 P1 119.6(15)
C14 C15 H15 119.8
C14 C15 C16 120.4(19)
C16 C15 H15 119.8
C15 C16 H16 120.1
C17 C16 C15 120(2)
C17 C16 H16 120.1
C16 C17 H17 119.1
C18 C17 C16 122(2)
C18 C17 H17 119.1
C17 C18 H18 121.2
C17 C18 C19 118(2)
C19 C18 H18 121.2
C14 C19 C18 121(2)
C14 C19 H19 119.5
C18 C19 H19 119.5
C21 C20 H20 119.8
N1 C20 H20 119.8
N1 C20 C21 120.5(17)
C20 C21 H21A 109.5
C20 C21 H21B 109.5
C20 C21 C22 110.9(15)
H21A C21 H21B 108.0
C22 C21 H21A 109.5
C22 C21 H21B 109.5
C21 C22 H22 105.5
C21 C22 C23 113.9(15)
C21 C22 P2 114.4(13)
C23 C22 H22 105.5
C23 C22 P2 111.1(12)
P2 C22 H22 105.5
C24 C23 C22 120.7(16)
C24 C23 C28 120.3(17)
C28 C23 C22 118.8(16)
C23 C24 H24 119.5
C23 C24 C25 121.0(19)
C25 C24 H24 119.5
C24 C25 H25 121.1
C26 C25 C24 117.8(19)
C26 C25 H25 121.1
C25 C26 H26 118.3
C25 C26 C27 123(2)
C27 C26 H26 118.3
C26 C27 H27 120.9
C26 C27 C28 118.3(19)
C28 C27 H27 120.9
C23 C28 C27 119.0(18)
C23 C28 H28 120.5
C27 C28 H28 120.5
C30 C29 P2 118.9(14)
C34 C29 C30 117.3(17)
C34 C29 P2 123.8(15)
C29 C30 H30 120.0
C31 C30 C29 119.9(19)
C31 C30 H30 120.0
C30 C31 H31 121.0
C32 C31 C30 118(2)
C32 C31 H31 121.0
C31 C32 H32 117.3
C33 C32 C31 125(2)
C33 C32 H32 117.3
C32 C33 H33 122.1
C32 C33 C34 115.7(19)
C34 C33 H33 122.1
C29 C34 C33 123.5(18)
C29 C34 H34 118.2
C33 C34 H34 118.2
C36 C35 P2 115.6(15)
C40 C35 C36 117.1(18)
C40 C35 P2 127.2(16)
C35 C36 H36 120.5
C37 C36 C35 119.0(19)
C37 C36 H36 120.5
C36 C37 H37 118.6
C36 C37 C38 123(2)
C38 C37 H37 118.6
C37 C38 H38 120.4
C39 C38 C37 119(2)
C39 C38 H38 120.4
C38 C39 H39 120.3
C38 C39 C40 119(2)
C40 C39 H39 120.3
C35 C40 C39 122(2)
C35 C40 H40 118.8
C39 C40 H40 118.8
C42 C41 C46 120.6(17)
C42 C41 N1 126.8(16)
N1 C41 C46 112.6(15)
C41 C42 H42 121.0
C41 C42 C43 118.1(17)
C43 C42 H42 121.0
C42 C43 H43 119.6
C44 C43 C42 120.7(17)
C44 C43 H43 119.6
C43 C44 H44 119.3
C43 C44 C45 121.3(18)
C45 C44 H44 119.3
C44 C45 C47 124.5(18)
C46 C45 C44 120.0(18)
C46 C45 C47 115.5(17)
C45 C46 C41 119.0(17)
N2 C46 C41 116.0(16)
N2 C46 C45 125.0(17)
C45 C47 H47 119.7
C48 C47 C45 120.5(19)
C48 C47 H47 119.7
C47 C48 H48 119.5
C47 C48 C49 120.9(19)
C49 C48 H48 119.5
C48 C49 H49 119.5
N2 C49 C48 121.0(18)
N2 C49 H49 119.5
F1 B1 F2 114(3)
F1 B1 F3 112(3)
F1 B1 F4 114(3)
F2 B1 F3 104(3)
F4 B1 F2 105(3)
F4 B1 F3 107(3)
C20 N1 Rh1 127.5(12)
C20 N1 C41 118.1(14)
C41 N1 Rh1 112.2(11)
C46 N2 Rh1 113.9(12)
C49 N2 Rh1 128.6(12)
C49 N2 C46 116.5(16)
C7 P1 Rh1 101.7(6)
C7 P1 C8 107.4(8)
C7 P1 C14 105.9(8)
C8 P1 Rh1 118.1(6)
C14 P1 Rh1 117.9(6)
C14 P1 C8 104.8(8)
C22 P2 Rh1 109.1(6)
C29 P2 Rh1 114.6(6)
C29 P2 C22 104.7(8)
C29 P2 C35 105.2(8)
C35 P2 Rh1 117.9(6)
C35 P2 C22 104.1(9)

loop_
_geom_bond_atom_site_label_1
_geom_bond_atom_site_label_2
_geom_bond_distance
Rh1 H 1.56(14)
Rh1 C1 2.032(19)
Rh1 N1 2.128(14)
Rh1 N2 2.151(14)
Rh1 P1 2.263(6)
Rh1 P2 2.307(6)
C1 C2 1.45(2)
C1 O1 1.221(19)
C2 C3 1.40(2)
C2 C7 1.38(2)
C3 H3 0.9300
C3 C4 1.41(3)
C4 H4 0.9300
C4 C5 1.39(2)
C5 H5 0.9300
C5 C6 1.41(2)
C6 H6 0.9300
C6 C7 1.39(2)
C7 P1 1.775(18)
C8 C9 1.40(2)
C8 C13 1.41(2)
C8 P1 1.825(19)
C9 H9 0.9300
C9 C10 1.43(2)
C10 H10 0.9300
C10 C11 1.32(2)
C11 H11 0.9300
C11 C12 1.39(2)
C12 H12 0.9300
C12 C13 1.37(2)
C13 H13 0.9300
C14 C15 1.38(2)
C14 C19 1.38(2)
C14 P1 1.822(18)
C15 H15 0.9300
C15 C16 1.40(2)
C16 H16 0.9300
C16 C17 1.38(2)
C17 H17 0.9300
C17 C18 1.37(2)
C18 H18 0.9300
C18 C19 1.44(2)
C19 H19 0.9300
C20 H20 0.9300
C20 C21 1.50(2)
C20 N1 1.292(17)
C21 H21A 0.9700
C21 H21B 0.9700
C21 C22 1.52(2)
C22 H22 0.9800
C22 C23 1.54(2)
C22 P2 1.911(19)
C23 C24 1.37(2)
C23 C28 1.37(2)
C24 H24 0.9300
C24 C25 1.38(2)
C25 H25 0.9300
C25 C26 1.36(2)
C26 H26 0.9300
C26 C27 1.36(2)
C27 H27 0.9300
C27 C28 1.41(2)
C28 H28 0.9300
C29 C30 1.43(2)
C29 C34 1.35(2)
C29 P2 1.801(19)
C30 H30 0.9300
C30 C31 1.41(2)
C31 H31 0.9300
C31 C32 1.35(2)
C32 H32 0.9300
C32 C33 1.34(2)
C33 H33 0.9300
C33 C34 1.44(2)
C34 H34 0.9300
C35 C36 1.44(2)
C35 C40 1.37(2)
C35 P2 1.807(19)
C36 H36 0.9300
C36 C37 1.37(2)
C37 H37 0.9300
C37 C38 1.38(3)
C38 H38 0.9300
C38 C39 1.37(3)
C39 H39 0.9300
C39 C40 1.41(2)
C40 H40 0.9300
C41 C42 1.39(2)
C41 C46 1.45(2)
C41 N1 1.447(19)
C42 H42 0.9300
C42 C43 1.42(2)
C43 H43 0.9300
C43 C44 1.37(2)
C44 H44 0.9300
C44 C45 1.39(2)
C45 C46 1.37(2)
C45 C47 1.40(2)
C46 N2 1.362(18)
C47 H47 0.9300
C47 C48 1.33(2)
C48 H48 0.9300
C48 C49 1.38(2)
C49 H49 0.9300
C49 N2 1.350(19)
B1 F1 1.30(3)
B1 F2 1.37(3)
B1 F3 1.38(3)
B1 F4 1.36(3)
